data_7029107
loop_
_publ_author_name
'George, Kathryn'
'Jura, Marek'
'Levason, William'
'Light, Mark E.'
'Reid, Gillian'

_publ_section_title
;
 Thio-, seleno- and telluro-ether complexes of aluminium(iii) halides:
 synthesis, structures and properties.
;
_journal_issue 9
_journal_name_full 'Dalton transactions (Cambridge, England : 2003)'
_journal_page_first 3637
_journal_page_last 3648
_journal_paper_doi 10.1039/c3dt52991f
_journal_volume 43
_journal_year 2014
_chemical_formula_moiety 'C16 H36 Al2 Cl6 S6'
_chemical_formula_structural '2(C8 H18 S3) 2(Al Cl3)'
_chemical_formula_sum 'C16 H36 Al2 Cl6 S6'
_chemical_formula_weight 687.47
_chemical_name_systematic
; 
 catena-[(1,1,1-tris[(methylsulfanyl)methyl]ethane)-trichloroaluminium] 
;
_space_group_IT_number 14
_space_group_name_Hall '-P 2ybc'
_symmetry_cell_setting monoclinic
_symmetry_space_group_name_Hall '-P 2ybc'
_symmetry_space_group_name_H-M 'P 1 21/c 1'
_atom_sites_solution_hydrogens geom
_atom_sites_solution_primary direct
_atom_sites_solution_secondary difmap
_audit_creation_date 2013-05-18
_audit_creation_method 'SHELXL-97 + hand edit'
_audit_update_record
;2013-06-17  Revised atom labelling and moved some atoms to get
             better connectivity. M. Webster
;
_cell_angle_alpha 90.00
_cell_angle_beta 107.156(8)
_cell_angle_gamma 90.00
_cell_formula_units_Z 4
_cell_length_a 16.131(7)
_cell_length_b 8.310(3)
_cell_length_c 24.976(11)
_cell_measurement_reflns_used 5733
_cell_measurement_temperature 100(2)
_cell_measurement_theta_max 27.6
_cell_measurement_theta_min 2.8
_cell_volume 3199(2)
_computing_cell_refinement 'CrystalClear-SM Expert 2.0 r7 (Rigaku, 2011)'
_computing_data_collection 'CrystalClear-SM Expert 2.0 r7 (Rigaku, 2011)'
_computing_data_reduction 'CrystalClear-SM Expert 2.0 r7 (Rigaku, 2011)'
_computing_structure_refinement 'SHELXL-97 (Sheldrick, 1997)'
_computing_structure_solution 'SHELXS-97 (Sheldrick, 1990)'
_diffrn_ambient_temperature 100(2)
_diffrn_detector 'CCD plate'
_diffrn_detector_type 'Rigaku HG Saturn724+ (2x2 bin mode)'
_diffrn_measured_fraction_theta_full 0.834
_diffrn_measured_fraction_theta_max 0.834
_diffrn_measurement_device 'Four-circle \k diffractometer'
_diffrn_measurement_device_type 'Rigaku AFC12 '
_diffrn_measurement_method 'Profile data from \w-scans'
_diffrn_radiation_collimation 'Confocal mirrors, VHF VariMax '
_diffrn_radiation_type MoK\a
_diffrn_radiation_wavelength 0.71073
_diffrn_reflns_av_R_equivalents 0.1340
_diffrn_reflns_av_sigmaI/netI 0.1305
_diffrn_reflns_limit_h_max 16
_diffrn_reflns_limit_h_min -19
_diffrn_reflns_limit_k_max 10
_diffrn_reflns_limit_k_min -7
_diffrn_reflns_limit_l_max 29
_diffrn_reflns_limit_l_min -30
_diffrn_reflns_number 11255
_diffrn_reflns_theta_full 26.00
_diffrn_reflns_theta_max 26.00
_diffrn_reflns_theta_min 2.80
_diffrn_source 'Rotating anode X-ray tube'
_diffrn_source_type 'Rigaku FR-E+ Superbright'
_diffrn_standards_number 0
_exptl_absorpt_coefficient_mu 0.991
_exptl_absorpt_correction_T_max 1.000
_exptl_absorpt_correction_T_min 0.715
_exptl_absorpt_correction_type multi-scan
_exptl_absorpt_process_details
;Jacobson, R.A. (1998). REQAB. Private communication to the 
 Rigaku Corporation, Tokyo, Japan. 
;
_exptl_crystal_colour colourless
_exptl_crystal_density_diffrn 1.427
_exptl_crystal_density_method 'not measured'
_exptl_crystal_description needle
_exptl_crystal_F_000 1424
_exptl_crystal_size_max 0.07
_exptl_crystal_size_mid 0.03
_exptl_crystal_size_min 0.01
_refine_diff_density_max 0.604
_refine_diff_density_min -0.991
_refine_diff_density_rms 0.139
_refine_ls_extinction_method none
_refine_ls_goodness_of_fit_ref 1.206
_refine_ls_hydrogen_treatment constr
_refine_ls_matrix_type full
_refine_ls_number_parameters 279
_refine_ls_number_reflns 5251
_refine_ls_number_restraints 0
_refine_ls_restrained_S_all 1.206
_refine_ls_R_factor_all 0.1151
_refine_ls_R_factor_gt 0.0929
_refine_ls_shift/su_max 0.000
_refine_ls_shift/su_mean 0.000
_refine_ls_structure_factor_coef Fsqd
_refine_ls_weighting_details 'w=1/[\s^2^(Fo^2^)+(0.0703P)^2^+4.2040P] where P=(Fo^2^+2Fc^2^)/3'
_refine_ls_weighting_scheme calc
_refine_ls_wR_factor_gt 0.2045
_refine_ls_wR_factor_ref 0.2207
_reflns_number_gt 4229
_reflns_number_total 5251
_reflns_threshold_expression 'I > 2\s(I)'
_cod_data_source_file c3dt52991f.txt
_cod_data_source_block 13kg03r
_cod_depositor_comments
;
The following automatic conversions were performed:

data name '_iucr_refine_instruction_details' was replaced with
'_iucr_refine_instructions_details' as specified in the replacement
file 'data/replacement-values/replacement_tags.lst'.

Automatic conversion script
Id: cif_correct_tags 9268 2022-04-12 08:56:07Z antanas 
;
_cod_original_sg_symbol_H-M 'P 21/c'
_cod_database_code 7029107

loop_
_symmetry_equiv_pos_as_xyz
'x, y, z'
'-x, y+1/2, -z+1/2'
'-x, -y, -z'
'x, -y-1/2, z-1/2'

loop_
_atom_site_label
_atom_site_type_symbol
_atom_site_fract_x
_atom_site_fract_y
_atom_site_fract_z
_atom_site_U_iso_or_equiv
_atom_site_adp_type
_atom_site_occupancy
_atom_site_symmetry_multiplicity
_atom_site_calc_flag
_atom_site_refinement_flags
Al1 Al -0.18107(14) 0.4869(3) 0.37272(8) 0.0204(5) Uani 1 1 d .
Al2 Al 0.32647(14) 0.4938(3) 0.33820(8) 0.0216(5) Uani 1 1 d .
Cl1 Cl -0.09815(13) 0.6046(3) 0.44564(8) 0.0326(5) Uani 1 1 d .
Cl2 Cl -0.28460(12) 0.3410(2) 0.38443(8) 0.0288(5) Uani 1 1 d .
Cl3 Cl -0.15734(13) 0.5236(3) 0.29311(7) 0.0304(5) Uani 1 1 d .
Cl4 Cl 0.21319(12) 0.6284(3) 0.29110(7) 0.0286(5) Uani 1 1 d .
Cl5 Cl 0.36423(12) 0.4948(2) 0.42859(7) 0.0278(5) Uani 1 1 d .
Cl6 Cl 0.40589(12) 0.3573(2) 0.29841(7) 0.0255(5) Uani 1 1 d .
S1 S 0.12528(17) -0.0123(3) 0.43060(10) 0.0435(6) Uani 1 1 d .
S2 S -0.08982(12) 0.2411(2) 0.38178(7) 0.0214(4) Uani 1 1 d .
S3 S 0.22913(12) 0.2595(2) 0.32880(7) 0.0223(4) Uani 1 1 d .
S4 S -0.37532(13) 1.0495(3) 0.48392(7) 0.0291(5) Uani 1 1 d .
S5 S -0.28520(12) 0.7124(3) 0.34604(7) 0.0225(4) Uani 1 1 d .
S6 S -0.58921(12) 0.7448(2) 0.33885(7) 0.0237(5) Uani 1 1 d .
C1 C 0.0686(5) 0.2363(9) 0.3526(3) 0.0194(16) Uani 1 1 d .
C2 C 0.0229(5) 0.2765(12) 0.2915(3) 0.035(2) Uani 1 1 d .
H2A H 0.0507 0.2182 0.2674 0.052 Uiso 1 1 calc R
H2B H 0.0267 0.3925 0.2856 0.052 Uiso 1 1 calc R
H2C H -0.0382 0.2447 0.2823 0.052 Uiso 1 1 calc R
C3 C 0.0744(5) 0.0521(10) 0.3593(3) 0.0287(19) Uani 1 1 d .
H3A H 0.1077 0.0085 0.3351 0.034 Uiso 1 1 calc R
H3B H 0.0152 0.0064 0.3463 0.034 Uiso 1 1 calc R
C4 C 0.1367(10) -0.2249(13) 0.4193(6) 0.088(5) Uani 1 1 d .
H4A H 0.0793 -0.2753 0.4075 0.132 Uiso 1 1 calc R
H4B H 0.1718 -0.2748 0.4542 0.132 Uiso 1 1 calc R
H4C H 0.1653 -0.2399 0.3901 0.132 Uiso 1 1 calc R
C5 C 0.0203(4) 0.3142(10) 0.3913(3) 0.0198(16) Uani 1 1 d .
H5A H 0.0179 0.4319 0.3850 0.024 Uiso 1 1 calc R
H5B H 0.0548 0.2952 0.4308 0.024 Uiso 1 1 calc R
C6 C -0.0821(5) 0.1616(11) 0.4504(3) 0.032(2) Uani 1 1 d .
H6A H -0.0451 0.0657 0.4573 0.048 Uiso 1 1 calc R
H6B H -0.1401 0.1329 0.4522 0.048 Uiso 1 1 calc R
H6C H -0.0569 0.2432 0.4789 0.048 Uiso 1 1 calc R
C7 C 0.1596(5) 0.3140(10) 0.3715(3) 0.0243(17) Uani 1 1 d .
H7A H 0.1886 0.2821 0.4108 0.029 Uiso 1 1 calc R
H7B H 0.1528 0.4325 0.3708 0.029 Uiso 1 1 calc R
C8 C 0.2962(6) 0.0994(11) 0.3674(4) 0.038(2) Uani 1 1 d .
H8A H 0.3230 0.1338 0.4062 0.057 Uiso 1 1 calc R
H8B H 0.3417 0.0737 0.3500 0.057 Uiso 1 1 calc R
H8C H 0.2605 0.0038 0.3670 0.057 Uiso 1 1 calc R
C9 C -0.4147(5) 0.8295(9) 0.3922(3) 0.0199(16) Uani 1 1 d .
C10 C -0.4259(5) 0.9714(9) 0.3518(3) 0.0208(16) Uani 1 1 d .
H10A H -0.4836 1.0185 0.3457 0.031 Uiso 1 1 calc R
H10B H -0.4197 0.9339 0.3160 0.031 Uiso 1 1 calc R
H10C H -0.3816 1.0528 0.3678 0.031 Uiso 1 1 calc R
C11 C -0.4330(5) 0.8750(10) 0.4473(3) 0.0273(18) Uani 1 1 d .
H11A H -0.4184 0.7814 0.4729 0.033 Uiso 1 1 calc R
H11B H -0.4960 0.8948 0.4391 0.033 Uiso 1 1 calc R
C12 C -0.4499(6) 1.2107(11) 0.4536(3) 0.036(2) Uani 1 1 d .
H12A H -0.4488 1.2308 0.4152 0.054 Uiso 1 1 calc R
H12B H -0.4327 1.3085 0.4760 0.054 Uiso 1 1 calc R
H12C H -0.5087 1.1799 0.4533 0.054 Uiso 1 1 calc R
C13 C -0.3199(4) 0.7625(9) 0.4069(3) 0.0191(16) Uani 1 1 d .
H13A H -0.3156 0.6650 0.4303 0.023 Uiso 1 1 calc R
H13B H -0.2796 0.8439 0.4295 0.023 Uiso 1 1 calc R
C14 C -0.2206(5) 0.8830(9) 0.3399(3) 0.0293(19) Uani 1 1 d .
H14A H -0.2561 0.9806 0.3348 0.044 Uiso 1 1 calc R
H14B H -0.1989 0.8686 0.3074 0.044 Uiso 1 1 calc R
H14C H -0.1715 0.8929 0.3739 0.044 Uiso 1 1 calc R
C15 C -0.4750(4) 0.6880(9) 0.3657(3) 0.0228(17) Uani 1 1 d .
H15A H -0.4691 0.6026 0.3942 0.027 Uiso 1 1 calc R
H15B H -0.4560 0.6426 0.3347 0.027 Uiso 1 1 calc R
C16 C -0.6018(5) 0.7812(11) 0.2655(3) 0.0305(19) Uani 1 1 d .
H16A H -0.5673 0.8752 0.2618 0.046 Uiso 1 1 calc R
H16B H -0.6631 0.8013 0.2458 0.046 Uiso 1 1 calc R
H16C H -0.5819 0.6868 0.2493 0.046 Uiso 1 1 calc R

loop_
_atom_site_aniso_label
_atom_site_aniso_U_11
_atom_site_aniso_U_22
_atom_site_aniso_U_33
_atom_site_aniso_U_23
_atom_site_aniso_U_13
_atom_site_aniso_U_12
Al1 0.0217(12) 0.0286(13) 0.0110(10) 0.0007(8) 0.0047(8) -0.0018(11)
Al2 0.0220(12) 0.0317(14) 0.0104(10) -0.0008(9) 0.0036(8) -0.0012(11)
Cl1 0.0308(11) 0.0420(13) 0.0189(9) -0.0100(8) -0.0023(7) 0.0018(10)
Cl2 0.0269(11) 0.0325(12) 0.0294(10) 0.0016(8) 0.0117(8) -0.0044(10)
Cl3 0.0386(12) 0.0405(12) 0.0162(9) 0.0080(8) 0.0144(8) 0.0082(10)
Cl4 0.0229(10) 0.0386(12) 0.0216(9) 0.0080(8) 0.0027(7) 0.0032(10)
Cl5 0.0342(11) 0.0370(11) 0.0104(8) -0.0020(7) 0.0037(7) -0.0040(10)
Cl6 0.0263(10) 0.0338(11) 0.0178(9) -0.0032(7) 0.0089(7) 0.0002(9)
S1 0.0624(16) 0.0392(14) 0.0390(13) 0.0170(10) 0.0303(12) 0.0161(13)
S2 0.0230(10) 0.0296(11) 0.0118(8) 0.0002(7) 0.0056(7) -0.0039(9)
S3 0.0221(10) 0.0309(11) 0.0146(8) -0.0032(7) 0.0062(7) -0.0001(9)
S4 0.0289(11) 0.0420(13) 0.0128(9) -0.0046(8) 0.0007(7) 0.0006(10)
S5 0.0240(10) 0.0307(11) 0.0132(8) 0.0016(7) 0.0061(7) 0.0013(9)
S6 0.0226(10) 0.0294(11) 0.0184(9) 0.0015(7) 0.0051(7) 0.0021(9)
C1 0.021(4) 0.030(4) 0.009(3) 0.001(3) 0.007(3) 0.007(4)
C2 0.026(4) 0.068(7) 0.008(3) -0.005(4) 0.000(3) -0.007(5)
C3 0.037(5) 0.026(5) 0.028(4) -0.012(3) 0.016(3) -0.007(4)
C4 0.160(14) 0.044(7) 0.095(10) 0.027(6) 0.091(10) 0.046(8)
C5 0.018(4) 0.029(4) 0.012(3) -0.004(3) 0.003(3) 0.000(4)
C6 0.033(5) 0.046(6) 0.014(4) 0.003(3) 0.003(3) -0.003(4)
C7 0.030(4) 0.033(5) 0.009(3) -0.004(3) 0.004(3) 0.006(4)
C8 0.030(5) 0.037(6) 0.051(6) 0.007(4) 0.020(4) 0.000(5)
C9 0.019(4) 0.022(4) 0.018(4) 0.000(3) 0.005(3) -0.004(4)
C10 0.024(4) 0.024(4) 0.013(3) 0.000(3) 0.003(3) -0.002(4)
C11 0.035(5) 0.038(5) 0.008(3) 0.002(3) 0.004(3) -0.001(4)
C12 0.050(5) 0.043(5) 0.015(4) -0.011(3) 0.008(4) -0.004(5)
C13 0.016(4) 0.028(4) 0.014(3) 0.002(3) 0.005(3) 0.003(3)
C14 0.037(5) 0.026(5) 0.029(4) 0.008(3) 0.016(4) 0.003(4)
C15 0.020(4) 0.029(4) 0.020(4) 0.001(3) 0.008(3) -0.003(4)
C16 0.029(4) 0.044(5) 0.016(4) 0.009(3) 0.002(3) -0.001(4)

loop_
_atom_type_symbol
_atom_type_description
_atom_type_scat_dispersion_real
_atom_type_scat_dispersion_imag
_atom_type_scat_source
C C 0.0033 0.0016 'International Tables Vol C Tables 4.2.6.8 and 6.1.1.4'
H H 0.0000 0.0000 'International Tables Vol C Tables 4.2.6.8 and 6.1.1.4'
Al Al 0.0645 0.0514 'International Tables Vol C Tables 4.2.6.8 and 6.1.1.4'
S S 0.1246 0.1234 'International Tables Vol C Tables 4.2.6.8 and 6.1.1.4'
Cl Cl 0.1484 0.1585 'International Tables Vol C Tables 4.2.6.8 and 6.1.1.4'

loop_
_geom_angle_atom_site_label_1
_geom_angle_atom_site_label_2
_geom_angle_atom_site_label_3
_geom_angle
_geom_angle_site_symmetry_3
Cl1 Al1 Cl2 117.05(12) .
Cl1 Al1 Cl3 118.80(13) .
Cl2 Al1 Cl3 124.15(13) .
Cl1 Al1 S5 94.98(11) .
Cl2 Al1 S5 88.33(11) .
Cl3 Al1 S5 86.31(10) .
Cl1 Al1 S2 95.32(11) .
Cl2 Al1 S2 89.27(11) .
Cl3 Al1 S2 86.49(10) .
S5 Al1 S2 169.38(11) .
Cl5 Al2 Cl6 117.44(13) .
Cl5 Al2 Cl4 119.86(12) .
Cl6 Al2 Cl4 122.70(12) .
Cl5 Al2 S3 94.48(10) .
Cl6 Al2 S3 89.38(11) .
Cl4 Al2 S3 86.84(11) .
Cl5 Al2 S6 90.27(10) 1_655
Cl6 Al2 S6 92.63(10) 1_655
Cl4 Al2 S6 86.71(11) 1_655
S3 Al2 S6 173.30(12) 1_655
C4 S1 C3 100.0(5) .
C6 S2 C5 101.9(3) .
C6 S2 Al1 105.1(3) .
C5 S2 Al1 105.4(3) .
C8 S3 C7 104.3(4) .
C8 S3 Al2 105.4(3) .
C7 S3 Al2 103.5(3) .
C12 S4 C11 101.6(4) .
C14 S5 C13 102.8(4) .
C14 S5 Al1 104.9(3) .
C13 S5 Al1 107.5(2) .
C16 S6 C15 102.4(4) .
C16 S6 Al2 103.6(3) 1_455
C15 S6 Al2 106.0(3) 1_455
C2 C1 C3 108.9(6) .
C2 C1 C7 110.6(6) .
C3 C1 C7 111.1(6) .
C2 C1 C5 110.5(6) .
C3 C1 C5 111.8(6) .
C7 C1 C5 103.9(6) .
C1 C2 H2A 109.5 .
C1 C2 H2B 109.5 .
H2A C2 H2B 109.5 .
C1 C2 H2C 109.5 .
H2A C2 H2C 109.5 .
H2B C2 H2C 109.5 .
C1 C3 S1 113.4(5) .
C1 C3 H3A 108.9 .
S1 C3 H3A 108.9 .
C1 C3 H3B 108.9 .
S1 C3 H3B 108.9 .
H3A C3 H3B 107.7 .
S1 C4 H4A 109.5 .
S1 C4 H4B 109.5 .
H4A C4 H4B 109.5 .
S1 C4 H4C 109.5 .
H4A C4 H4C 109.5 .
H4B C4 H4C 109.5 .
C1 C5 S2 115.3(5) .
C1 C5 H5A 108.4 .
S2 C5 H5A 108.4 .
C1 C5 H5B 108.4 .
S2 C5 H5B 108.4 .
H5A C5 H5B 107.5 .
S2 C6 H6A 109.5 .
S2 C6 H6B 109.5 .
H6A C6 H6B 109.5 .
S2 C6 H6C 109.5 .
H6A C6 H6C 109.5 .
H6B C6 H6C 109.5 .
C1 C7 S3 114.3(5) .
C1 C7 H7A 108.7 .
S3 C7 H7A 108.7 .
C1 C7 H7B 108.7 .
S3 C7 H7B 108.7 .
H7A C7 H7B 107.6 .
S3 C8 H8A 109.5 .
S3 C8 H8B 109.5 .
H8A C8 H8B 109.5 .
S3 C8 H8C 109.5 .
H8A C8 H8C 109.5 .
H8B C8 H8C 109.5 .
C10 C9 C11 112.6(6) .
C10 C9 C15 111.6(6) .
C11 C9 C15 107.9(6) .
C10 C9 C13 110.2(6) .
C11 C9 C13 108.1(6) .
C15 C9 C13 106.2(6) .
C9 C10 H10A 109.5 .
C9 C10 H10B 109.5 .
H10A C10 H10B 109.5 .
C9 C10 H10C 109.5 .
H10A C10 H10C 109.5 .
H10B C10 H10C 109.5 .
C9 C11 S4 116.2(5) .
C9 C11 H11A 108.2 .
S4 C11 H11A 108.2 .
C9 C11 H11B 108.2 .
S4 C11 H11B 108.2 .
H11A C11 H11B 107.4 .
S4 C12 H12A 109.5 .
S4 C12 H12B 109.5 .
H12A C12 H12B 109.5 .
S4 C12 H12C 109.5 .
H12A C12 H12C 109.5 .
H12B C12 H12C 109.5 .
C9 C13 S5 114.0(4) .
C9 C13 H13A 108.8 .
S5 C13 H13A 108.8 .
C9 C13 H13B 108.8 .
S5 C13 H13B 108.8 .
H13A C13 H13B 107.7 .
S5 C14 H14A 109.5 .
S5 C14 H14B 109.5 .
H14A C14 H14B 109.5 .
S5 C14 H14C 109.5 .
H14A C14 H14C 109.5 .
H14B C14 H14C 109.5 .
C9 C15 S6 113.6(5) .
C9 C15 H15A 108.8 .
S6 C15 H15A 108.8 .
C9 C15 H15B 108.8 .
S6 C15 H15B 108.8 .
H15A C15 H15B 107.7 .
S6 C16 H16A 109.5 .
S6 C16 H16B 109.5 .
H16A C16 H16B 109.5 .
S6 C16 H16C 109.5 .
H16A C16 H16C 109.5 .
H16B C16 H16C 109.5 .

loop_
_geom_bond_atom_site_label_1
_geom_bond_atom_site_label_2
_geom_bond_distance
_geom_bond_site_symmetry_2
Al1 Cl1 2.151(3) .
Al1 Cl2 2.152(3) .
Al1 Cl3 2.154(3) .
Al1 S5 2.473(3) .
Al1 S2 2.489(3) .
Al2 Cl5 2.158(3) .
Al2 Cl6 2.160(3) .
Al2 Cl4 2.169(3) .
Al2 S3 2.469(3) .
Al2 S6 2.488(3) 1_655
S1 C4 1.807(11) .
S1 C3 1.807(8) .
S2 C6 1.806(7) .
S2 C5 1.826(7) .
S3 C8 1.804(9) .
S3 C7 1.819(7) .
S4 C12 1.810(9) .
S4 C11 1.818(8) .
S5 C14 1.793(8) .
S5 C13 1.816(7) .
S6 C16 1.808(7) .
S6 C15 1.826(7) .
S6 Al2 2.488(3) 1_455
C1 C2 1.522(9) .
C1 C3 1.540(11) .
C1 C7 1.544(10) .
C1 C5 1.551(9) .
C2 H2A 0.9800 .
C2 H2B 0.9800 .
C2 H2C 0.9800 .
C3 H3A 0.9900 .
C3 H3B 0.9900 .
C4 H4A 0.9800 .
C4 H4B 0.9800 .
C4 H4C 0.9800 .
C5 H5A 0.9900 .
C5 H5B 0.9900 .
C6 H6A 0.9800 .
C6 H6B 0.9800 .
C6 H6C 0.9800 .
C7 H7A 0.9900 .
C7 H7B 0.9900 .
C8 H8A 0.9800 .
C8 H8B 0.9800 .
C8 H8C 0.9800 .
C9 C10 1.527(10) .
C9 C11 1.537(9) .
C9 C15 1.545(10) .
C9 C13 1.566(10) .
C10 H10A 0.9800 .
C10 H10B 0.9800 .
C10 H10C 0.9800 .
C11 H11A 0.9900 .
C11 H11B 0.9900 .
C12 H12A 0.9800 .
C12 H12B 0.9800 .
C12 H12C 0.9800 .
C13 H13A 0.9900 .
C13 H13B 0.9900 .
C14 H14A 0.9800 .
C14 H14B 0.9800 .
C14 H14C 0.9800 .
C15 H15A 0.9900 .
C15 H15B 0.9900 .
C16 H16A 0.9800 .
C16 H16B 0.9800 .
C16 H16C 0.9800 .

loop_
_geom_torsion_atom_site_label_1
_geom_torsion_atom_site_label_2
_geom_torsion_atom_site_label_3
_geom_torsion_atom_site_label_4
_geom_torsion
_geom_torsion_site_symmetry_1
C2 C1 C3 S1 -178.6(5) .
C7 C1 C3 S1 59.4(7) .
C5 C1 C3 S1 -56.2(7) .
C4 S1 C3 C1 -170.6(7) .
C2 C1 C5 S2 63.9(8) .
C3 C1 C5 S2 -57.6(7) .
C7 C1 C5 S2 -177.5(5) .
C6 S2 C5 C1 120.2(6) .
Al1 S2 C5 C1 -130.3(5) .
C2 C1 C7 S3 -56.1(8) .
C3 C1 C7 S3 65.0(7) .
C5 C1 C7 S3 -174.6(5) .
C8 S3 C7 C1 -97.8(6) .
Al2 S3 C7 C1 152.1(5) .
C10 C9 C11 S4 -51.9(8) .
C15 C9 C11 S4 -175.5(5) .
C13 C9 C11 S4 70.1(8) .
C12 S4 C11 C9 89.9(6) .
C10 C9 C13 S5 -53.5(7) .
C11 C9 C13 S5 -176.9(5) .
C15 C9 C13 S5 67.6(7) .
C14 S5 C13 C9 100.4(6) .
Al1 S5 C13 C9 -149.2(5) .
C10 C9 C15 S6 -54.1(7) .
C11 C9 C15 S6 70.1(7) .
C13 C9 C15 S6 -174.2(4) .
C16 S6 C15 C9 95.6(6) .
Al2 S6 C15 C9 -156.0(4) 1_455
